data_4121731
loop_
_publ_author_name
'Zhang, Hu'
'Yao, Bo'
'Zhao, Liang'
'Wang, De-Xian'
'Xu, Bo-Qing'
'Wang, Mei-Xiang'

_publ_section_title
;
 Direct Synthesis of High-Valent Aryl-Cu(II) and Aryl-Cu(III) Compounds:
 Mechanistic Insight into Arene C-H Bond Metalation.
;
_journal_issue 17
_journal_name_full 'Journal of the American Chemical Society'
_journal_page_first 6326
_journal_page_last 6332
_journal_paper_doi 10.1021/ja412615h
_journal_volume 136
_journal_year 2014
_chemical_formula_moiety 'C26 H26 Cl Cu N7 O5, Cl O4, 0.5(H2 O)'
_chemical_formula_sum 'C26 H27 Cl2 Cu N7 O9.5'
_chemical_formula_weight 723.99
_chemical_name_systematic
; 
 ? 
;
_space_group_IT_number 2
_symmetry_cell_setting triclinic
_symmetry_space_group_name_Hall '-P 1'
_symmetry_space_group_name_H-M 'P -1'
_atom_sites_solution_hydrogens geom
_atom_sites_solution_primary direct
_atom_sites_solution_secondary difmap
_audit_creation_method SHELXL-97
_cell_angle_alpha 80.860(11)
_cell_angle_beta 78.930(12)
_cell_angle_gamma 74.040(9)
_cell_formula_units_Z 2
_cell_length_a 10.334(2)
_cell_length_b 11.469(3)
_cell_length_c 12.422(3)
_cell_measurement_reflns_used 5005
_cell_measurement_temperature 173(2)
_cell_measurement_theta_max 27.47
_cell_measurement_theta_min 1.86
_cell_volume 1380.4(6)
_computing_cell_refinement 'CrystalClear (Rigaku Inc., 2007)'
_computing_data_collection 'CrystalClear (Rigaku Inc., 2007)'
_computing_data_reduction 'CrystalClear (Rigaku Inc., 2007)'
_computing_molecular_graphics 'Olex2 ver 1.1'
_computing_publication_material 'SHELX97 (Sheldrick, 2008)'
_computing_structure_refinement 'Olex2 ver 1.1'
_computing_structure_solution 'SHELXS-97 (Sheldrick, 2008)'
_diffrn_ambient_temperature 173(2)
_diffrn_measured_fraction_theta_full 0.995
_diffrn_measured_fraction_theta_max 0.995
_diffrn_measurement_device_type 'Saturn724+ CCD'
_diffrn_measurement_method '\w scans at fixed \c = 45\%'
_diffrn_radiation_monochromator graphite
_diffrn_radiation_source 'sealed tube'
_diffrn_radiation_type MoK\a
_diffrn_radiation_wavelength 0.71073
_diffrn_reflns_av_R_equivalents 0.0495
_diffrn_reflns_av_sigmaI/netI 0.0468
_diffrn_reflns_limit_h_max 13
_diffrn_reflns_limit_h_min -13
_diffrn_reflns_limit_k_max 14
_diffrn_reflns_limit_k_min -14
_diffrn_reflns_limit_l_max 16
_diffrn_reflns_limit_l_min -16
_diffrn_reflns_number 17678
_diffrn_reflns_theta_full 27.48
_diffrn_reflns_theta_max 27.48
_diffrn_reflns_theta_min 2.62
_exptl_absorpt_coefficient_mu 1.057
_exptl_absorpt_correction_T_max 1.0000
_exptl_absorpt_correction_T_min 0.5572
_exptl_absorpt_correction_type multi-scan
_exptl_absorpt_process_details 'CrystalClear (Rigaku Inc., 2007)'
_exptl_crystal_colour brown
_exptl_crystal_density_diffrn 1.742
_exptl_crystal_density_method 'not measured'
_exptl_crystal_description plate
_exptl_crystal_F_000 742
_exptl_crystal_size_max 0.37
_exptl_crystal_size_mid 0.33
_exptl_crystal_size_min 0.05
_refine_diff_density_max 0.722
_refine_diff_density_min -0.581
_refine_diff_density_rms 0.086
_refine_ls_extinction_method none
_refine_ls_goodness_of_fit_ref 1.095
_refine_ls_hydrogen_treatment constr
_refine_ls_matrix_type full
_refine_ls_number_parameters 454
_refine_ls_number_reflns 6294
_refine_ls_number_restraints 8
_refine_ls_restrained_S_all 1.110
_refine_ls_R_factor_all 0.0537
_refine_ls_R_factor_gt 0.0507
_refine_ls_shift/su_max 0.001
_refine_ls_shift/su_mean 0.000
_refine_ls_structure_factor_coef Fsqd
_refine_ls_weighting_details 'calc w=1/[\s^2^(Fo^2^)+(0.0615P)^2^+1.5245P] where P=(Fo^2^+2Fc^2^)/3'
_refine_ls_weighting_scheme calc
_refine_ls_wR_factor_gt 0.1300
_refine_ls_wR_factor_ref 0.1325
_reflns_number_gt 5960
_reflns_number_total 6294
_reflns_threshold_expression >2sigma(I)
_cod_data_source_file ja412615h_si_002.cif
_cod_data_source_block sa2889
_cod_depositor_comments 'Adding full bibliography for 4121731--4121733.cif.'
_cod_original_sg_symbol_H-M P-1
_cod_original_formula_sum 'C26 H27 Cl2 Cu N7 O9.50'
_cod_database_code 4121731

loop_
_symmetry_equiv_pos_as_xyz
'x, y, z'
'-x, -y, -z'

loop_
_atom_site_label
_atom_site_type_symbol
_atom_site_fract_x
_atom_site_fract_y
_atom_site_fract_z
_atom_site_U_iso_or_equiv
_atom_site_adp_type
_atom_site_occupancy
_atom_site_symmetry_multiplicity
_atom_site_calc_flag
_atom_site_refinement_flags
_atom_site_disorder_assembly
_atom_site_disorder_group
Cu1 Cu 0.73553(3) 0.15466(3) 0.75697(2) 0.02102(11) Uani 1 1 d . . .
O1 O 0.6007(2) 0.4380(2) 0.32302(16) 0.0328(5) Uani 1 1 d . . .
N1 N 0.4561(2) 0.2333(2) 0.67933(19) 0.0265(5) Uani 1 1 d . . .
N2 N 0.5625(2) 0.2397(2) 0.82868(17) 0.0228(4) Uani 1 1 d . . .
N3 N 0.6745(2) 0.2450(2) 0.97674(18) 0.0264(5) Uani 1 1 d . . .
N4 N 0.7835(2) 0.0664(2) 0.89579(18) 0.0228(4) Uani 1 1 d . . .
N5 N 0.8909(3) -0.1025(2) 0.8012(2) 0.0278(5) Uani 1 1 d . . .
N6 N 0.9089(2) 0.0778(2) 0.68044(17) 0.0207(4) Uani 1 1 d . . .
N7 N 0.9253(2) 0.2579(2) 0.56337(18) 0.0233(4) Uani 1 1 d . . .
C1 C 0.6904(3) 0.2455(2) 0.6212(2) 0.0207(5) Uani 1 1 d . . .
C2 C 0.7891(3) 0.2891(2) 0.5457(2) 0.0208(5) Uani 1 1 d . . .
C3 C 0.7537(3) 0.3596(2) 0.4479(2) 0.0234(5) Uani 1 1 d . . .
H3 H 0.8176 0.3964 0.3989 0.028 Uiso 1 1 calc R . .
C4 C 0.6233(3) 0.3751(2) 0.4232(2) 0.0251(5) Uani 1 1 d . . .
C5 C 0.5265(3) 0.3276(3) 0.4968(2) 0.0273(6) Uani 1 1 d . . .
H5 H 0.4389 0.3367 0.4784 0.033 Uiso 1 1 calc R . .
C6 C 0.5596(3) 0.2662(2) 0.5985(2) 0.0236(5) Uani 1 1 d . . .
C7 C 0.4676(3) 0.4558(3) 0.2941(2) 0.0319(6) Uani 1 1 d . . .
H7A H 0.3989 0.5039 0.3469 0.048 Uiso 1 1 calc R . .
H7B H 0.4486 0.3763 0.2960 0.048 Uiso 1 1 calc R . .
H7C H 0.4649 0.4992 0.2196 0.048 Uiso 1 1 calc R . .
C8 C 0.3342(3) 0.2217(4) 0.6433(3) 0.0388(7) Uani 1 1 d . . .
H8A H 0.3603 0.1823 0.5752 0.058 Uiso 1 1 calc R . .
H8B H 0.2733 0.3029 0.6297 0.058 Uiso 1 1 calc R . .
H8C H 0.2871 0.1721 0.7009 0.058 Uiso 1 1 calc R . .
C9 C 0.4461(3) 0.2617(2) 0.7844(2) 0.0247(5) Uani 1 1 d . . .
C10 C 0.3197(3) 0.3177(3) 0.8421(2) 0.0305(6) Uani 1 1 d . . .
H10 H 0.2386 0.3288 0.8123 0.037 Uiso 1 1 calc R . .
C11 C 0.3145(3) 0.3564(3) 0.9417(2) 0.0320(6) Uani 1 1 d . . .
H11 H 0.2297 0.3977 0.9800 0.038 Uiso 1 1 calc R . .
C12 C 0.4322(3) 0.3354(3) 0.9870(2) 0.0304(6) Uani 1 1 d . . .
H12 H 0.4290 0.3625 1.0561 0.037 Uiso 1 1 calc R . .
C13 C 0.5548(3) 0.2744(2) 0.9302(2) 0.0252(5) Uani 1 1 d . . .
C14 C 0.6790(4) 0.3198(3) 1.0606(3) 0.0370(7) Uani 1 1 d . . .
H14A H 0.6275 0.2943 1.1311 0.056 Uiso 1 1 calc R . .
H14B H 0.6386 0.4059 1.0374 0.056 Uiso 1 1 calc R . .
H14C H 0.7739 0.3093 1.0695 0.056 Uiso 1 1 calc R . .
C15 C 0.7491(3) 0.1236(3) 0.9882(2) 0.0245(5) Uani 1 1 d . . .
C16 C 0.7859(3) 0.0638(3) 1.0882(2) 0.0309(6) Uani 1 1 d . . .
H16 H 0.7645 0.1061 1.1517 0.037 Uiso 1 1 calc R . .
C17 C 0.8540(3) -0.0580(3) 1.0936(2) 0.0321(6) Uani 1 1 d . . .
H17 H 0.8788 -0.1006 1.1617 0.039 Uiso 1 1 calc R . .
C18 C 0.8865(3) -0.1186(3) 0.9998(2) 0.0302(6) Uani 1 1 d . . .
H18 H 0.9314 -0.2030 1.0029 0.036 Uiso 1 1 calc R . .
C19 C 0.8515(3) -0.0521(2) 0.9016(2) 0.0250(5) Uani 1 1 d . . .
C20 C 0.9224(4) -0.2364(3) 0.8083(3) 0.0375(7) Uani 1 1 d . . .
H20A H 0.8488 -0.2654 0.8576 0.056 Uiso 1 1 calc R . .
H20B H 1.0082 -0.2720 0.8375 0.056 Uiso 1 1 calc R . .
H20C H 0.9313 -0.2609 0.7347 0.056 Uiso 1 1 calc R . .
C21 C 0.9656(3) -0.0420(2) 0.7149(2) 0.0241(5) Uani 1 1 d . . .
C22 C 1.0952(3) -0.1011(3) 0.6688(2) 0.0291(6) Uani 1 1 d . . .
H22 H 1.1314 -0.1851 0.6911 0.035 Uiso 1 1 calc R . .
C23 C 1.1718(3) -0.0373(3) 0.5899(2) 0.0300(6) Uani 1 1 d . . .
H23 H 1.2614 -0.0771 0.5587 0.036 Uiso 1 1 calc R . .
C24 C 1.1180(3) 0.0839(3) 0.5567(2) 0.0279(6) Uani 1 1 d . . .
H24 H 1.1708 0.1290 0.5042 0.033 Uiso 1 1 calc R . .
C25 C 0.9848(3) 0.1398(2) 0.6014(2) 0.0213(5) Uani 1 1 d . . .
C26 C 1.0121(3) 0.3373(3) 0.5065(2) 0.0314(6) Uani 1 1 d . . .
H26A H 0.9581 0.4222 0.5016 0.047 Uiso 1 1 calc R . .
H26B H 1.0498 0.3142 0.4320 0.047 Uiso 1 1 calc R . .
H26C H 1.0867 0.3286 0.5478 0.047 Uiso 1 1 calc R . .
O10 O 0.5000 0.0000 0.0000 0.180(4) Uani 1 2 d S . .
H10A H 0.5209 -0.0466 -0.0499 0.270 Uiso 0.50 1 d PR . .
H10B H 0.4701 -0.0005 0.0679 0.270 Uiso 0.50 1 d PR . .
Cl2 Cl 0.58257(8) -0.10310(8) 0.69977(7) 0.0416(2) Uani 1 1 d D . .
O6 O 0.6752(13) -0.2039(8) 0.6525(11) 0.060(3) Uani 0.605(6) 1 d PD A 1
O7 O 0.5754(6) -0.1400(6) 0.8202(4) 0.0738(18) Uani 0.605(6) 1 d PD A 1
O8 O 0.4504(5) -0.0790(7) 0.6787(6) 0.0661(18) Uani 0.605(6) 1 d PD A 1
O9 O 0.6454(4) -0.0055(4) 0.6734(4) 0.0492(13) Uani 0.605(6) 1 d PD A 1
O7A O 0.6039(7) -0.0225(6) 0.7664(5) 0.0487(19) Uani 0.395(6) 1 d PD A 2
O8A O 0.4565(8) -0.1315(10) 0.7304(10) 0.070(3) Uani 0.395(6) 1 d PD A 2
O6A O 0.684(3) -0.2120(16) 0.674(2) 0.098(8) Uani 0.395(6) 1 d PD A 2
O9A O 0.5731(9) -0.0250(7) 0.5876(5) 0.069(3) Uani 0.395(6) 1 d PD A 2
Cl1 Cl 0.92112(7) 0.41639(7) 0.81380(6) 0.03379(17) Uani 1 1 d . . .
O2 O 0.9606(3) 0.4174(3) 0.9187(2) 0.0531(7) Uani 1 1 d . . .
O3 O 0.9318(4) 0.2935(2) 0.7993(2) 0.0620(8) Uani 1 1 d . . .
O4 O 1.0093(3) 0.4689(3) 0.7281(2) 0.0654(8) Uani 1 1 d . . .
O5 O 0.7832(3) 0.4862(3) 0.8169(3) 0.0698(9) Uani 1 1 d . . .

loop_
_atom_site_aniso_label
_atom_site_aniso_U_11
_atom_site_aniso_U_22
_atom_site_aniso_U_33
_atom_site_aniso_U_23
_atom_site_aniso_U_13
_atom_site_aniso_U_12
Cu1 0.01965(18) 0.02344(19) 0.01738(17) -0.00064(12) -0.00252(12) -0.00236(13)
O1 0.0317(11) 0.0387(12) 0.0262(10) 0.0055(8) -0.0096(8) -0.0074(9)
N1 0.0199(11) 0.0361(13) 0.0246(11) -0.0012(9) -0.0036(9) -0.0100(9)
N2 0.0220(11) 0.0240(11) 0.0204(10) -0.0006(8) -0.0005(8) -0.0056(9)
N3 0.0285(12) 0.0274(12) 0.0233(11) -0.0066(9) -0.0031(9) -0.0052(9)
N4 0.0229(11) 0.0228(11) 0.0210(10) 0.0001(8) -0.0039(8) -0.0043(9)
N5 0.0335(13) 0.0188(11) 0.0298(12) -0.0030(9) -0.0058(10) -0.0038(9)
N6 0.0195(10) 0.0220(10) 0.0208(10) -0.0041(8) -0.0052(8) -0.0033(8)
N7 0.0207(11) 0.0279(12) 0.0231(10) -0.0001(9) -0.0048(8) -0.0100(9)
C1 0.0216(12) 0.0215(12) 0.0180(11) -0.0001(9) -0.0037(9) -0.0045(10)
C2 0.0204(12) 0.0218(12) 0.0205(11) -0.0037(9) -0.0039(9) -0.0047(9)
C3 0.0235(13) 0.0241(13) 0.0217(12) -0.0004(10) -0.0018(9) -0.0071(10)
C4 0.0296(14) 0.0222(13) 0.0205(12) -0.0020(10) -0.0047(10) -0.0014(10)
C5 0.0227(13) 0.0332(15) 0.0250(13) -0.0014(11) -0.0065(10) -0.0047(11)
C6 0.0216(12) 0.0241(13) 0.0241(12) -0.0024(10) -0.0036(10) -0.0041(10)
C7 0.0368(16) 0.0284(14) 0.0275(14) 0.0001(11) -0.0106(12) -0.0013(12)
C8 0.0238(15) 0.063(2) 0.0348(16) -0.0022(15) -0.0066(12) -0.0190(14)
C9 0.0203(12) 0.0264(13) 0.0250(13) 0.0016(10) -0.0020(10) -0.0056(10)
C10 0.0212(13) 0.0335(15) 0.0319(14) 0.0016(12) 0.0006(11) -0.0051(11)
C11 0.0251(14) 0.0289(14) 0.0339(15) -0.0030(12) 0.0072(11) -0.0018(11)
C12 0.0329(15) 0.0273(14) 0.0258(13) -0.0046(11) 0.0048(11) -0.0044(11)
C13 0.0285(14) 0.0237(13) 0.0217(12) -0.0005(10) -0.0007(10) -0.0072(11)
C14 0.0471(19) 0.0376(17) 0.0299(15) -0.0127(13) -0.0057(13) -0.0117(14)
C15 0.0248(13) 0.0286(13) 0.0205(12) -0.0007(10) -0.0032(10) -0.0088(11)
C16 0.0312(15) 0.0394(16) 0.0224(13) -0.0007(11) -0.0048(11) -0.0103(12)
C17 0.0306(15) 0.0393(16) 0.0233(13) 0.0074(12) -0.0056(11) -0.0089(12)
C18 0.0286(14) 0.0278(14) 0.0312(14) 0.0060(11) -0.0055(11) -0.0068(11)
C19 0.0227(13) 0.0262(13) 0.0254(13) 0.0000(10) -0.0039(10) -0.0065(10)
C20 0.0476(19) 0.0216(14) 0.0431(17) -0.0047(12) -0.0103(14) -0.0058(13)
C21 0.0258(13) 0.0248(13) 0.0232(12) -0.0056(10) -0.0081(10) -0.0046(10)
C22 0.0288(14) 0.0294(14) 0.0277(13) -0.0092(11) -0.0092(11) 0.0012(11)
C23 0.0200(13) 0.0401(16) 0.0297(14) -0.0152(12) -0.0044(10) -0.0004(11)
C24 0.0207(13) 0.0383(16) 0.0273(13) -0.0085(11) -0.0036(10) -0.0094(11)
C25 0.0187(12) 0.0282(13) 0.0197(11) -0.0062(9) -0.0053(9) -0.0066(10)
C26 0.0279(14) 0.0374(16) 0.0333(15) 0.0043(12) -0.0067(11) -0.0187(12)
O10 0.151(8) 0.277(13) 0.134(7) -0.075(8) 0.019(6) -0.087(8)
Cl2 0.0341(4) 0.0405(4) 0.0504(5) -0.0078(3) 0.0001(3) -0.0132(3)
O6 0.057(6) 0.047(5) 0.064(4) -0.012(3) 0.025(4) -0.012(4)
O7 0.071(4) 0.102(5) 0.038(3) 0.012(3) 0.002(2) -0.023(3)
O8 0.035(3) 0.100(6) 0.068(4) -0.005(3) -0.011(3) -0.026(3)
O9 0.052(3) 0.033(2) 0.062(3) 0.0058(19) -0.009(2) -0.0171(18)
O7A 0.053(4) 0.047(4) 0.044(4) -0.010(3) -0.007(3) -0.007(3)
O8A 0.046(5) 0.067(6) 0.096(8) -0.022(5) 0.022(5) -0.027(4)
O6A 0.065(10) 0.043(8) 0.17(2) -0.003(9) -0.035(10) 0.011(6)
O9A 0.101(7) 0.051(4) 0.041(4) -0.007(3) 0.011(4) -0.012(4)
Cl1 0.0328(4) 0.0319(4) 0.0328(4) -0.0023(3) -0.0068(3) -0.0014(3)
O2 0.0590(17) 0.0609(17) 0.0418(14) -0.0115(12) -0.0162(12) -0.0100(13)
O3 0.098(2) 0.0386(14) 0.0471(15) -0.0102(12) -0.0139(15) -0.0092(15)
O4 0.074(2) 0.0678(19) 0.0489(16) 0.0051(14) 0.0051(14) -0.0244(16)
O5 0.0445(16) 0.070(2) 0.085(2) -0.0031(17) -0.0244(15) 0.0076(14)

loop_
_atom_type_symbol
_atom_type_description
_atom_type_scat_dispersion_real
_atom_type_scat_dispersion_imag
_atom_type_scat_source
C C 0.0033 0.0016 'International Tables Vol C Tables 4.2.6.8 and 6.1.1.4'
H H 0.0000 0.0000 'International Tables Vol C Tables 4.2.6.8 and 6.1.1.4'
Cl Cl 0.1484 0.1585 'International Tables Vol C Tables 4.2.6.8 and 6.1.1.4'
Cu Cu 0.3201 1.2651 'International Tables Vol C Tables 4.2.6.8 and 6.1.1.4'
N N 0.0061 0.0033 'International Tables Vol C Tables 4.2.6.8 and 6.1.1.4'
O O 0.0106 0.0060 'International Tables Vol C Tables 4.2.6.8 and 6.1.1.4'

loop_
_geom_angle_atom_site_label_1
_geom_angle_atom_site_label_2
_geom_angle_atom_site_label_3
_geom_angle
C1 Cu1 N6 89.04(10)
C1 Cu1 N2 88.51(10)
N6 Cu1 N2 176.90(9)
C1 Cu1 N4 178.23(10)
N6 Cu1 N4 90.98(9)
N2 Cu1 N4 91.41(9)
C4 O1 C7 117.1(2)
C9 N1 C6 117.7(2)
C9 N1 C8 118.7(2)
C6 N1 C8 118.2(2)
C9 N2 C13 119.0(2)
C9 N2 Cu1 122.42(18)
C13 N2 Cu1 118.49(18)
C15 N3 C13 118.9(2)
C15 N3 C14 116.3(2)
C13 N3 C14 117.0(2)
C19 N4 C15 119.3(2)
C19 N4 Cu1 120.57(18)
C15 N4 Cu1 120.16(18)
C19 N5 C21 117.2(2)
C19 N5 C20 116.2(2)
C21 N5 C20 117.6(2)
C25 N6 C21 118.7(2)
C25 N6 Cu1 122.99(18)
C21 N6 Cu1 117.89(18)
C25 N7 C2 119.5(2)
C25 N7 C26 119.2(2)
C2 N7 C26 118.0(2)
C6 C1 C2 120.8(2)
C6 C1 Cu1 119.30(19)
C2 C1 Cu1 119.89(19)
C1 C2 C3 119.4(2)
C1 C2 N7 120.9(2)
C3 C2 N7 119.5(2)
C4 C3 C2 119.2(2)
C4 C3 H3 120.4
C2 C3 H3 120.4
O1 C4 C5 123.7(3)
O1 C4 C3 115.2(2)
C5 C4 C3 121.0(2)
C4 C5 C6 119.1(2)
C4 C5 H5 120.5
C6 C5 H5 120.5
C1 C6 C5 120.1(2)
C1 C6 N1 120.7(2)
C5 C6 N1 119.1(2)
O1 C7 H7A 109.5
O1 C7 H7B 109.5
H7A C7 H7B 109.5
O1 C7 H7C 109.5
H7A C7 H7C 109.5
H7B C7 H7C 109.5
N1 C8 H8A 109.5
N1 C8 H8B 109.5
H8A C8 H8B 109.5
N1 C8 H8C 109.5
H8A C8 H8C 109.5
H8B C8 H8C 109.5
N2 C9 N1 118.5(2)
N2 C9 C10 121.0(3)
N1 C9 C10 120.4(2)
C11 C10 C9 119.2(3)
C11 C10 H10 120.4
C9 C10 H10 120.4
C10 C11 C12 120.2(3)
C10 C11 H11 119.9
C12 C11 H11 119.9
C11 C12 C13 119.1(3)
C11 C12 H12 120.5
C13 C12 H12 120.5
N2 C13 C12 121.4(3)
N2 C13 N3 118.1(2)
C12 C13 N3 120.6(2)
N3 C14 H14A 109.5
N3 C14 H14B 109.5
H14A C14 H14B 109.5
N3 C14 H14C 109.5
H14A C14 H14C 109.5
H14B C14 H14C 109.5
N4 C15 C16 121.5(3)
N4 C15 N3 116.1(2)
C16 C15 N3 122.4(2)
C17 C16 C15 118.7(3)
C17 C16 H16 120.6
C15 C16 H16 120.6
C16 C17 C18 120.2(3)
C16 C17 H17 119.9
C18 C17 H17 119.9
C19 C18 C17 118.0(3)
C19 C18 H18 121.0
C17 C18 H18 121.0
N4 C19 C18 122.2(3)
N4 C19 N5 115.7(2)
C18 C19 N5 122.0(3)
N5 C20 H20A 109.5
N5 C20 H20B 109.5
H20A C20 H20B 109.5
N5 C20 H20C 109.5
H20A C20 H20C 109.5
H20B C20 H20C 109.5
N6 C21 C22 121.1(3)
N6 C21 N5 118.4(2)
C22 C21 N5 120.4(2)
C21 C22 C23 119.7(3)
C21 C22 H22 120.2
C23 C22 H22 120.2
C24 C23 C22 119.9(3)
C24 C23 H23 120.0
C22 C23 H23 120.0
C23 C24 C25 119.1(3)
C23 C24 H24 120.5
C25 C24 H24 120.5
N6 C25 N7 118.5(2)
N6 C25 C24 121.3(2)
N7 C25 C24 120.1(2)
N7 C26 H26A 109.5
N7 C26 H26B 109.5
H26A C26 H26B 109.5
N7 C26 H26C 109.5
H26A C26 H26C 109.5
H26B C26 H26C 109.5
H10A O10 H10B 139.9
O8 Cl2 O8A 33.7(4)
O8 Cl2 O9 116.5(4)
O8A Cl2 O9 143.4(5)
O8 Cl2 O6 115.4(8)
O8A Cl2 O6 107.4(8)
O9 Cl2 O6 106.7(6)
O8 Cl2 O7A 114.7(4)
O8A Cl2 O7A 113.9(5)
O9 Cl2 O7A 48.4(3)
O6 Cl2 O7A 129.8(8)
O8 Cl2 O6A 123.2(15)
O8A Cl2 O6A 108.6(13)
O9 Cl2 O6A 107.5(12)
O6 Cl2 O6A 12.0(18)
O7A Cl2 O6A 121.1(14)
O8 Cl2 O7 105.8(4)
O8A Cl2 O7 76.6(6)
O9 Cl2 O7 107.6(3)
O6 Cl2 O7 103.8(6)
O7A Cl2 O7 61.6(4)
O6A Cl2 O7 92.4(12)
O8 Cl2 O9A 71.5(5)
O8A Cl2 O9A 104.5(7)
O9 Cl2 O9A 60.6(4)
O6 Cl2 O9A 93.1(6)
O7A Cl2 O9A 102.7(4)
O6A Cl2 O9A 104.1(11)
O7 Cl2 O9A 161.9(4)
O3 Cl1 O5 110.1(2)
O3 Cl1 O4 110.86(19)
O5 Cl1 O4 110.8(2)
O3 Cl1 O2 108.29(17)
O5 Cl1 O2 107.70(19)
O4 Cl1 O2 108.95(19)

loop_
_geom_bond_atom_site_label_1
_geom_bond_atom_site_label_2
_geom_bond_distance
Cu1 C1 1.904(2)
Cu1 N6 1.906(2)
Cu1 N2 1.910(2)
Cu1 N4 1.934(2)
O1 C4 1.363(3)
O1 C7 1.440(4)
N1 C9 1.373(4)
N1 C6 1.409(3)
N1 C8 1.461(4)
N2 C9 1.362(3)
N2 C13 1.364(3)
N3 C15 1.394(4)
N3 C13 1.401(4)
N3 C14 1.465(4)
N4 C19 1.345(3)
N4 C15 1.351(3)
N5 C19 1.401(4)
N5 C21 1.402(4)
N5 C20 1.471(4)
N6 C25 1.369(3)
N6 C21 1.372(3)
N7 C25 1.373(3)
N7 C2 1.405(3)
N7 C26 1.461(3)
C1 C6 1.383(4)
C1 C2 1.390(3)
C2 C3 1.400(4)
C3 C4 1.397(4)
C3 H3 0.9500
C4 C5 1.387(4)
C5 C6 1.400(4)
C5 H5 0.9500
C7 H7A 0.9800
C7 H7B 0.9800
C7 H7C 0.9800
C8 H8A 0.9800
C8 H8B 0.9800
C8 H8C 0.9800
C9 C10 1.399(4)
C10 C11 1.366(4)
C10 H10 0.9500
C11 C12 1.383(4)
C11 H11 0.9500
C12 C13 1.385(4)
C12 H12 0.9500
C14 H14A 0.9800
C14 H14B 0.9800
C14 H14C 0.9800
C15 C16 1.388(4)
C16 C17 1.378(4)
C16 H16 0.9500
C17 C18 1.390(4)
C17 H17 0.9500
C18 C19 1.387(4)
C18 H18 0.9500
C20 H20A 0.9800
C20 H20B 0.9800
C20 H20C 0.9800
C21 C22 1.382(4)
C22 C23 1.384(4)
C22 H22 0.9500
C23 C24 1.375(4)
C23 H23 0.9500
C24 C25 1.396(4)
C24 H24 0.9500
C26 H26A 0.9800
C26 H26B 0.9800
C26 H26C 0.9800
O10 H10A 0.8400
O10 H10B 0.8400
Cl2 O8 1.384(5)
Cl2 O8A 1.397(7)
Cl2 O9 1.409(4)
Cl2 O6 1.410(6)
Cl2 O7A 1.419(6)
Cl2 O6A 1.429(9)
Cl2 O7 1.483(4)
Cl2 O9A 1.536(6)
Cl1 O3 1.421(3)
Cl1 O5 1.427(3)
Cl1 O4 1.433(3)
Cl1 O2 1.441(3)

loop_
_geom_torsion_atom_site_label_1
_geom_torsion_atom_site_label_2
_geom_torsion_atom_site_label_3
_geom_torsion_atom_site_label_4
_geom_torsion
C1 Cu1 N2 C9 42.3(2)
N6 Cu1 N2 C9 80.1(17)
N4 Cu1 N2 C9 -139.4(2)
C1 Cu1 N2 C13 -140.8(2)
N6 Cu1 N2 C13 -103.0(16)
N4 Cu1 N2 C13 37.5(2)
C1 Cu1 N4 C19 -132(3)
N6 Cu1 N4 C19 -41.2(2)
N2 Cu1 N4 C19 140.8(2)
C1 Cu1 N4 C15 48(3)
N6 Cu1 N4 C15 138.8(2)
N2 Cu1 N4 C15 -39.2(2)
C1 Cu1 N6 C25 42.1(2)
N2 Cu1 N6 C25 4.3(18)
N4 Cu1 N6 C25 -136.2(2)
C1 Cu1 N6 C21 -145.08(19)
N2 Cu1 N6 C21 177.1(16)
N4 Cu1 N6 C21 36.69(19)
N6 Cu1 C1 C6 141.0(2)
N2 Cu1 C1 C6 -40.9(2)
N4 Cu1 C1 C6 -128(3)
N6 Cu1 C1 C2 -38.4(2)
N2 Cu1 C1 C2 139.7(2)
N4 Cu1 C1 C2 52(3)
C6 C1 C2 C3 2.9(4)
Cu1 C1 C2 C3 -177.69(19)
C6 C1 C2 N7 -173.5(2)
Cu1 C1 C2 N7 5.9(3)
C25 N7 C2 C1 42.5(3)
C26 N7 C2 C1 -158.3(2)
C25 N7 C2 C3 -133.8(3)
C26 N7 C2 C3 25.3(3)
C1 C2 C3 C4 -5.9(4)
N7 C2 C3 C4 170.5(2)
C7 O1 C4 C5 0.4(4)
C7 O1 C4 C3 179.8(2)
C2 C3 C4 O1 -175.8(2)
C2 C3 C4 C5 3.7(4)
O1 C4 C5 C6 -178.9(2)
C3 C4 C5 C6 1.7(4)
C2 C1 C6 C5 2.5(4)
Cu1 C1 C6 C5 -176.9(2)
C2 C1 C6 N1 -173.3(2)
Cu1 C1 C6 N1 7.3(3)
C4 C5 C6 C1 -4.8(4)
C4 C5 C6 N1 171.1(2)
C9 N1 C6 C1 44.6(4)
C8 N1 C6 C1 -161.5(3)
C9 N1 C6 C5 -131.2(3)
C8 N1 C6 C5 22.7(4)
C13 N2 C9 N1 176.0(2)
Cu1 N2 C9 N1 -7.2(3)
C13 N2 C9 C10 -0.8(4)
Cu1 N2 C9 C10 176.1(2)
C6 N1 C9 N2 -44.2(4)
C8 N1 C9 N2 162.0(3)
C6 N1 C9 C10 132.5(3)
C8 N1 C9 C10 -21.3(4)
N2 C9 C10 C11 3.4(4)
N1 C9 C10 C11 -173.3(3)
C9 C10 C11 C12 -2.8(4)
C10 C11 C12 C13 -0.3(4)
C9 N2 C13 C12 -2.4(4)
Cu1 N2 C13 C12 -179.5(2)
C9 N2 C13 N3 176.6(2)
Cu1 N2 C13 N3 -0.4(3)
C11 C12 C13 N2 3.0(4)
C11 C12 C13 N3 -176.0(3)
C15 N3 C13 N2 -55.1(3)
C14 N3 C13 N2 156.8(2)
C15 N3 C13 C12 124.0(3)
C14 N3 C13 C12 -24.1(4)
C19 N4 C15 C16 2.0(4)
Cu1 N4 C15 C16 -177.9(2)
C19 N4 C15 N3 -177.8(2)
Cu1 N4 C15 N3 2.3(3)
C13 N3 C15 N4 53.2(3)
C14 N3 C15 N4 -158.5(2)
C13 N3 C15 C16 -126.6(3)
C14 N3 C15 C16 21.7(4)
N4 C15 C16 C17 -2.8(4)
N3 C15 C16 C17 176.9(3)
C15 C16 C17 C18 0.9(4)
C16 C17 C18 C19 1.6(4)
C15 N4 C19 C18 0.7(4)
Cu1 N4 C19 C18 -179.4(2)
C15 N4 C19 N5 -176.1(2)
Cu1 N4 C19 N5 3.8(3)
C17 C18 C19 N4 -2.5(4)
C17 C18 C19 N5 174.1(3)
C21 N5 C19 N4 53.4(3)
C20 N5 C19 N4 -160.1(3)
C21 N5 C19 C18 -123.4(3)
C20 N5 C19 C18 23.1(4)
C25 N6 C21 C22 -2.1(4)
Cu1 N6 C21 C22 -175.25(19)
C25 N6 C21 N5 175.7(2)
Cu1 N6 C21 N5 2.5(3)
C19 N5 C21 N6 -58.0(3)
C20 N5 C21 N6 155.9(2)
C19 N5 C21 C22 119.8(3)
C20 N5 C21 C22 -26.3(4)
N6 C21 C22 C23 2.9(4)
N5 C21 C22 C23 -174.8(2)
C21 C22 C23 C24 -0.9(4)
C22 C23 C24 C25 -1.8(4)
C21 N6 C25 N7 176.9(2)
Cu1 N6 C25 N7 -10.3(3)
C21 N6 C25 C24 -0.7(3)
Cu1 N6 C25 C24 172.07(18)
C2 N7 C25 N6 -39.8(3)
C26 N7 C25 N6 161.3(2)
C2 N7 C25 C24 137.9(2)
C26 N7 C25 C24 -21.0(4)
C23 C24 C25 N6 2.7(4)
C23 C24 C25 N7 -175.0(2)
